data_1513476
loop_
_publ_author_name
'Chase, Daniel T.'
'Moerdyk, Jonathan P.'
'Bielawski, Christopher W.'

_publ_section_title
;
 Exploring the chemistry of n,n'-diamidocarbenes with organophosphorus
 compounds.
;
_journal_issue 3
_journal_name_full 'Organic letters'
_journal_page_first 812
_journal_page_last 815
_journal_paper_doi 10.1021/ol4035484
_journal_volume 16
_journal_year 2014
_chemical_formula_moiety 'C24 H28 N2 O2'
_chemical_formula_sum 'C24 H28 N2 O2'
_chemical_formula_weight 376.48
_chemical_name_common DACRearranged
_chemical_name_systematic
; 
 ? 
;
_space_group_IT_number 14
_symmetry_cell_setting monoclinic
_symmetry_space_group_name_Hall '-P 2ybc'
_symmetry_space_group_name_H-M 'P 1 21/c 1'
_atom_sites_solution_hydrogens geom
_atom_sites_solution_primary direct
_atom_sites_solution_secondary difmap
_audit_creation_method SHELXL-97
_cell_angle_alpha 90.00
_cell_angle_beta 91.011(5)
_cell_angle_gamma 90.00
_cell_formula_units_Z 4
_cell_length_a 17.070(4)
_cell_length_b 16.146(4)
_cell_length_c 7.7572(17)
_cell_measurement_temperature 150(2)
_cell_volume 2137.6(9)
_computing_cell_refinement 'CrystalClear (Rigaku Inc., 2008)'
_computing_data_collection 'CrystalClear (Rigaku Inc., 2008)'
_computing_data_reduction 'CrystalClear (Rigaku Inc., 2008)'
_computing_structure_refinement 'SHELXL-97 (Sheldrick, 1997)'
_computing_structure_solution 'SHELXS-97 (Sheldrick, 1990)'
_diffrn_ambient_temperature 150(2)
_diffrn_measured_fraction_theta_full 0.985
_diffrn_measured_fraction_theta_max 0.985
_diffrn_measurement_device_type 'CCD area detector'
_diffrn_measurement_method 'phi and omega scans'
_diffrn_radiation_monochromator graphite
_diffrn_radiation_source 'fine-focus sealed tube'
_diffrn_radiation_type MoK\a
_diffrn_radiation_wavelength 0.71075
_diffrn_reflns_av_R_equivalents 0.1031
_diffrn_reflns_av_sigmaI/netI 0.0748
_diffrn_reflns_limit_h_max 20
_diffrn_reflns_limit_h_min -20
_diffrn_reflns_limit_k_max 19
_diffrn_reflns_limit_k_min -19
_diffrn_reflns_limit_l_max 9
_diffrn_reflns_limit_l_min -9
_diffrn_reflns_number 18113
_diffrn_reflns_theta_full 25.00
_diffrn_reflns_theta_max 25.00
_diffrn_reflns_theta_min 3.17
_exptl_absorpt_coefficient_mu 0.074
_exptl_absorpt_correction_type none
_exptl_absorpt_process_details none
_exptl_crystal_colour orange
_exptl_crystal_density_diffrn 1.170
_exptl_crystal_density_method 'not measured'
_exptl_crystal_description block
_exptl_crystal_F_000 808
_exptl_crystal_size_max 0.21
_exptl_crystal_size_mid 0.14
_exptl_crystal_size_min 0.06
_refine_diff_density_max 0.630
_refine_diff_density_min -0.277
_refine_diff_density_rms 0.068
_refine_ls_extinction_method none
_refine_ls_goodness_of_fit_ref 1.006
_refine_ls_hydrogen_treatment constr
_refine_ls_matrix_type full
_refine_ls_number_parameters 261
_refine_ls_number_reflns 3710
_refine_ls_number_restraints 0
_refine_ls_restrained_S_all 1.006
_refine_ls_R_factor_all 0.1198
_refine_ls_R_factor_gt 0.0942
_refine_ls_shift/su_max 0.013
_refine_ls_shift/su_mean 0.000
_refine_ls_structure_factor_coef Fsqd
_refine_ls_weighting_details 'calc w=1/[\s^2^(Fo^2^)+(0.0902P)^2^+5.0885P] where P=(Fo^2^+2Fc^2^)/3'
_refine_ls_weighting_scheme calc
_refine_ls_wR_factor_gt 0.2249
_refine_ls_wR_factor_ref 0.2434
_reflns_number_gt 2754
_reflns_number_total 3710
_reflns_threshold_expression >2sigma(I)
_cod_data_source_file ol4035484_si_002.cif
_cod_data_source_block DACRearranged_8
_cod_depositor_comments
;
The following automatic conversions were performed:

'_symmetry_cell_setting' value 'Monoclinic' changed to 'monoclinic'
according to
/usr/data/users/saulius/automatic-downloads/current/ACS/lib/dictionaries/cif_core.dic
dictionary named 'cif_core.dic' version 2.4.2 from 2011-04-26.

Automatic conversion script
Id: cif_fix_values 2281 2013-09-26 08:29:07Z andrius 
;
_cod_original_cell_volume 2137.5(8)
_cod_original_sg_symbol_H-M P21/c
_cod_database_code 1513476

loop_
_symmetry_equiv_pos_as_xyz
'x, y, z'
'-x, y+1/2, -z+1/2'
'-x, -y, -z'
'x, -y-1/2, z-1/2'

loop_
_atom_site_label
_atom_site_type_symbol
_atom_site_fract_x
_atom_site_fract_y
_atom_site_fract_z
_atom_site_U_iso_or_equiv
_atom_site_adp_type
_atom_site_occupancy
_atom_site_symmetry_multiplicity
_atom_site_calc_flag
_atom_site_refinement_flags
N1 N 0.30113(18) 0.96120(19) -0.0083(4) 0.0341(8) Uani 1 1 d .
O1 O 0.36738(17) 0.90833(19) -0.2376(4) 0.0466(8) Uani 1 1 d .
C1 C 0.2375(2) 1.0107(2) 0.0263(5) 0.0331(9) Uani 1 1 d .
O2 O 0.14309(18) 1.0755(2) -0.1720(4) 0.0516(8) Uani 1 1 d .
N2 N 0.21805(19) 1.0293(2) 0.1794(4) 0.0390(8) Uani 1 1 d .
C2 C 0.3142(2) 0.9505(2) -0.1798(5) 0.0320(9) Uani 1 1 d .
C3 C 0.2532(2) 0.9977(2) -0.2858(5) 0.0294(8) Uani 1 1 d .
C4 C 0.2016(2) 1.0352(2) -0.1489(5) 0.0349(9) Uani 1 1 d .
C5 C 0.2065(2) 0.9386(3) -0.4047(5) 0.0396(10) Uani 1 1 d .
H5A H 0.1824 0.8963 -0.3366 0.059 Uiso 1 1 calc R
H5B H 0.2413 0.9134 -0.4853 0.059 Uiso 1 1 calc R
H5C H 0.1667 0.9692 -0.4664 0.059 Uiso 1 1 calc R
C6 C 0.2934(3) 1.0652(3) -0.3917(5) 0.0423(10) Uani 1 1 d .
H6A H 0.3257 1.0986 -0.3168 0.063 Uiso 1 1 calc R
H6B H 0.2543 1.0993 -0.4468 0.063 Uiso 1 1 calc R
H6C H 0.3253 1.0398 -0.4776 0.063 Uiso 1 1 calc R
C7 C 0.1512(2) 1.0802(2) 0.2169(5) 0.0361(9) Uani 1 1 d .
C8 C 0.0790(2) 1.0419(2) 0.2431(5) 0.0361(9) Uani 1 1 d .
C9 C 0.0199(2) 1.0897(3) 0.3112(5) 0.0385(10) Uani 1 1 d .
H9A H -0.0282 1.0651 0.3320 0.046 Uiso 1 1 calc R
C10 C 0.0299(2) 1.1732(2) 0.3498(5) 0.0384(9) Uani 1 1 d .
C11 C 0.1017(2) 1.2090(3) 0.3153(5) 0.0423(10) Uani 1 1 d .
H11A H 0.1088 1.2651 0.3374 0.051 Uiso 1 1 calc R
C12 C 0.1625(2) 1.1644(2) 0.2499(5) 0.0409(10) Uani 1 1 d .
C13 C 0.2409(3) 1.2044(3) 0.2145(7) 0.0560(13) Uani 1 1 d .
H13A H 0.2407 1.2605 0.2556 0.084 Uiso 1 1 calc R
H13B H 0.2499 1.2041 0.0927 0.084 Uiso 1 1 calc R
H13C H 0.2817 1.1740 0.2729 0.084 Uiso 1 1 calc R
C14 C -0.0368(3) 1.2246(3) 0.4228(7) 0.0553(12) Uani 1 1 d .
H14A H -0.0621 1.1938 0.5119 0.083 Uiso 1 1 calc R
H14B H -0.0741 1.2371 0.3325 0.083 Uiso 1 1 calc R
H14C H -0.0162 1.2752 0.4701 0.083 Uiso 1 1 calc R
C15 C 0.0655(2) 0.9515(3) 0.2001(7) 0.0482(11) Uani 1 1 d .
H15A H 0.0160 0.9342 0.2443 0.072 Uiso 1 1 calc R
H15B H 0.1067 0.9187 0.2514 0.072 Uiso 1 1 calc R
H15C H 0.0655 0.9443 0.0772 0.072 Uiso 1 1 calc R
C16 C 0.3520(2) 0.9245(2) 0.1247(5) 0.0336(9) Uani 1 1 d .
C17 C 0.4170(2) 0.9695(2) 0.1865(5) 0.0375(9) Uani 1 1 d .
C18 C 0.4672(2) 0.9310(3) 0.3048(5) 0.0413(10) Uani 1 1 d .
H18A H 0.5102 0.9602 0.3479 0.050 Uiso 1 1 calc R
C19 C 0.4553(2) 0.8504(3) 0.3608(5) 0.0429(10) Uani 1 1 d .
C20 C 0.3897(2) 0.8077(3) 0.3000(5) 0.0419(10) Uani 1 1 d .
H20A H 0.3809 0.7538 0.3373 0.050 Uiso 1 1 calc R
C21 C 0.3366(2) 0.8445(2) 0.1835(5) 0.0362(9) Uani 1 1 d .
C22 C 0.2649(3) 0.7973(3) 0.1227(7) 0.0496(11) Uani 1 1 d .
H22A H 0.2601 0.8011 -0.0005 0.074 Uiso 1 1 calc R
H22B H 0.2191 0.8205 0.1742 0.074 Uiso 1 1 calc R
H22C H 0.2699 0.7402 0.1557 0.074 Uiso 1 1 calc R
C23 C 0.5122(3) 0.8089(4) 0.4838(7) 0.0664(15) Uani 1 1 d .
H23A H 0.4843 0.7872 0.5802 0.100 Uiso 1 1 calc R
H23B H 0.5503 0.8485 0.5239 0.100 Uiso 1 1 calc R
H23C H 0.5383 0.7645 0.4257 0.100 Uiso 1 1 calc R
C24 C 0.4315(3) 1.0566(3) 0.1221(7) 0.0497(11) Uani 1 1 d .
H24A H 0.4808 1.0762 0.1675 0.075 Uiso 1 1 calc R
H24B H 0.3903 1.0924 0.1596 0.075 Uiso 1 1 calc R
H24C H 0.4327 1.0564 -0.0016 0.075 Uiso 1 1 calc R

loop_
_atom_site_aniso_label
_atom_site_aniso_U_11
_atom_site_aniso_U_22
_atom_site_aniso_U_33
_atom_site_aniso_U_23
_atom_site_aniso_U_13
_atom_site_aniso_U_12
N1 0.0342(18) 0.0319(17) 0.0362(18) 0.0007(14) -0.0011(14) 0.0006(14)
O1 0.0389(16) 0.0479(18) 0.0531(18) -0.0008(14) 0.0040(13) 0.0109(14)
C1 0.040(2) 0.032(2) 0.028(2) -0.0032(15) 0.0051(16) -0.0150(17)
O2 0.0438(18) 0.055(2) 0.0556(19) -0.0017(15) -0.0001(14) 0.0128(15)
N2 0.0375(19) 0.0373(19) 0.042(2) -0.0006(15) 0.0017(15) 0.0046(15)
C2 0.031(2) 0.029(2) 0.036(2) -0.0013(15) 0.0039(16) -0.0066(16)
C3 0.032(2) 0.0290(19) 0.0274(19) -0.0011(15) -0.0023(15) 0.0016(16)
C4 0.028(2) 0.027(2) 0.051(2) 0.0002(17) 0.0038(17) -0.0013(16)
C5 0.040(2) 0.039(2) 0.039(2) -0.0055(18) -0.0048(18) -0.0011(18)
C6 0.048(2) 0.041(2) 0.038(2) 0.0056(18) 0.0032(19) -0.0029(19)
C7 0.032(2) 0.037(2) 0.039(2) 0.0028(17) 0.0038(17) 0.0087(17)
C8 0.030(2) 0.031(2) 0.047(2) 0.0026(17) -0.0039(17) 0.0007(16)
C9 0.031(2) 0.040(2) 0.044(2) 0.0036(18) -0.0036(17) -0.0015(17)
C10 0.041(2) 0.035(2) 0.039(2) -0.0002(17) 0.0011(17) -0.0009(18)
C11 0.047(3) 0.028(2) 0.052(3) 0.0030(18) -0.004(2) 0.0005(18)
C12 0.038(2) 0.033(2) 0.052(3) 0.0071(18) 0.0026(19) -0.0011(18)
C13 0.041(3) 0.037(2) 0.090(4) 0.006(2) 0.011(2) -0.006(2)
C14 0.061(3) 0.042(3) 0.064(3) -0.007(2) 0.016(2) 0.004(2)
C15 0.033(2) 0.037(2) 0.075(3) -0.005(2) -0.003(2) 0.0028(18)
C16 0.0257(19) 0.033(2) 0.042(2) -0.0008(16) 0.0034(16) 0.0030(16)
C17 0.030(2) 0.035(2) 0.047(2) -0.0060(18) 0.0050(17) -0.0019(17)
C18 0.032(2) 0.055(3) 0.037(2) -0.0092(19) 0.0006(17) -0.0076(19)
C19 0.035(2) 0.060(3) 0.034(2) 0.0033(19) 0.0026(17) 0.003(2)
C20 0.041(2) 0.040(2) 0.045(2) 0.0050(18) 0.0076(19) -0.0002(19)
C21 0.028(2) 0.031(2) 0.050(2) -0.0023(17) 0.0040(17) 0.0023(16)
C22 0.041(2) 0.034(2) 0.074(3) 0.006(2) -0.003(2) -0.0042(19)
C23 0.050(3) 0.088(4) 0.061(3) 0.023(3) -0.006(2) 0.002(3)
C24 0.036(2) 0.037(2) 0.076(3) 0.002(2) -0.001(2) -0.0057(19)

loop_
_atom_type_symbol
_atom_type_description
_atom_type_scat_dispersion_real
_atom_type_scat_dispersion_imag
_atom_type_scat_source
C C 0.0033 0.0016 'International Tables Vol C Tables 4.2.6.8 and 6.1.1.4'
H H 0.0000 0.0000 'International Tables Vol C Tables 4.2.6.8 and 6.1.1.4'
N N 0.0061 0.0033 'International Tables Vol C Tables 4.2.6.8 and 6.1.1.4'
O O 0.0106 0.0060 'International Tables Vol C Tables 4.2.6.8 and 6.1.1.4'

loop_
_geom_angle_atom_site_label_1
_geom_angle_atom_site_label_2
_geom_angle_atom_site_label_3
_geom_angle
C2 N1 C1 114.0(3)
C2 N1 C16 122.2(3)
C1 N1 C16 123.9(3)
N2 C1 N1 122.5(4)
N2 C1 C4 131.2(4)
N1 C1 C4 106.3(3)
C1 N2 C7 122.9(3)
O1 C2 N1 124.2(4)
O1 C2 C3 125.8(3)
N1 C2 C3 110.0(3)
C2 C3 C4 102.8(3)
C2 C3 C6 109.7(3)
C4 C3 C6 111.2(3)
C2 C3 C5 110.9(3)
C4 C3 C5 111.5(3)
C6 C3 C5 110.6(3)
O2 C4 C3 127.0(4)
O2 C4 C1 126.1(4)
C3 C4 C1 106.9(3)
C3 C5 H5A 109.5
C3 C5 H5B 109.5
H5A C5 H5B 109.5
C3 C5 H5C 109.5
H5A C5 H5C 109.5
H5B C5 H5C 109.5
C3 C6 H6A 109.5
C3 C6 H6B 109.5
H6A C6 H6B 109.5
C3 C6 H6C 109.5
H6A C6 H6C 109.5
H6B C6 H6C 109.5
C8 C7 C12 121.6(4)
C8 C7 N2 118.7(3)
C12 C7 N2 119.1(3)
C9 C8 C7 117.4(4)
C9 C8 C15 121.0(4)
C7 C8 C15 121.7(4)
C8 C9 C10 122.5(4)
C8 C9 H9A 118.8
C10 C9 H9A 118.8
C11 C10 C9 117.9(4)
C11 C10 C14 120.9(4)
C9 C10 C14 121.2(4)
C12 C11 C10 122.1(4)
C12 C11 H11A 118.9
C10 C11 H11A 118.9
C11 C12 C7 118.5(4)
C11 C12 C13 121.4(4)
C7 C12 C13 120.1(4)
C12 C13 H13A 109.5
C12 C13 H13B 109.5
H13A C13 H13B 109.5
C12 C13 H13C 109.5
H13A C13 H13C 109.5
H13B C13 H13C 109.5
C10 C14 H14A 109.5
C10 C14 H14B 109.5
H14A C14 H14B 109.5
C10 C14 H14C 109.5
H14A C14 H14C 109.5
H14B C14 H14C 109.5
C8 C15 H15A 109.5
C8 C15 H15B 109.5
H15A C15 H15B 109.5
C8 C15 H15C 109.5
H15A C15 H15C 109.5
H15B C15 H15C 109.5
C21 C16 C17 121.3(4)
C21 C16 N1 119.5(3)
C17 C16 N1 119.2(3)
C18 C17 C16 117.9(4)
C18 C17 C24 122.0(4)
C16 C17 C24 120.1(4)
C19 C18 C17 122.3(4)
C19 C18 H18A 118.9
C17 C18 H18A 118.9
C18 C19 C20 118.7(4)
C18 C19 C23 121.3(4)
C20 C19 C23 120.0(4)
C19 C20 C21 121.1(4)
C19 C20 H20A 119.4
C21 C20 H20A 119.4
C16 C21 C20 118.7(4)
C16 C21 C22 121.4(4)
C20 C21 C22 119.9(4)
C21 C22 H22A 109.5
C21 C22 H22B 109.5
H22A C22 H22B 109.5
C21 C22 H22C 109.5
H22A C22 H22C 109.5
H22B C22 H22C 109.5
C19 C23 H23A 109.5
C19 C23 H23B 109.5
H23A C23 H23B 109.5
C19 C23 H23C 109.5
H23A C23 H23C 109.5
H23B C23 H23C 109.5
C17 C24 H24A 109.5
C17 C24 H24B 109.5
H24A C24 H24B 109.5
C17 C24 H24C 109.5
H24A C24 H24C 109.5
H24B C24 H24C 109.5

loop_
_geom_bond_atom_site_label_1
_geom_bond_atom_site_label_2
_geom_bond_distance
N1 C2 1.363(5)
N1 C1 1.379(5)
N1 C16 1.462(5)
O1 C2 1.226(5)
C1 N2 1.274(5)
C1 C4 1.532(6)
O2 C4 1.203(5)
N2 C7 1.440(5)
C2 C3 1.520(5)
C3 C4 1.517(5)
C3 C6 1.533(5)
C3 C5 1.540(5)
C5 H5A 0.9600
C5 H5B 0.9600
C5 H5C 0.9600
C6 H6A 0.9600
C6 H6B 0.9600
C6 H6C 0.9600
C7 C8 1.397(5)
C7 C12 1.396(6)
C8 C9 1.381(6)
C8 C15 1.514(6)
C9 C10 1.391(6)
C9 H9A 0.9300
C10 C11 1.386(6)
C10 C14 1.526(6)
C11 C12 1.368(6)
C11 H11A 0.9300
C12 C13 1.515(6)
C13 H13A 0.9600
C13 H13B 0.9600
C13 H13C 0.9600
C14 H14A 0.9600
C14 H14B 0.9600
C14 H14C 0.9600
C15 H15A 0.9600
C15 H15B 0.9600
C15 H15C 0.9600
C16 C21 1.397(5)
C16 C17 1.404(5)
C17 C18 1.392(6)
C17 C24 1.513(6)
C18 C19 1.387(6)
C18 H18A 0.9300
C19 C20 1.391(6)
C19 C23 1.507(6)
C20 C21 1.401(6)
C20 H20A 0.9300
C21 C22 1.510(6)
C22 H22A 0.9600
C22 H22B 0.9600
C22 H22C 0.9600
C23 H23A 0.9600
C23 H23B 0.9600
C23 H23C 0.9600
C24 H24A 0.9600
C24 H24B 0.9600
C24 H24C 0.9600
